data_7157068
loop_
_publ_author_name
'Yuan, Minglei'
'Mbaezue, Ifenna I.'
'Zhou, Zhi'
'Topic, Filip'
'Tsantrizos, Youla S.'

_publ_section_title
;
 P-Chiral, N-phosphoryl sulfonamide Br\/onsted acids with an
 intramolecular hydrogen bond interaction that modulates organocatalysis.
;
_journal_issue 38
_journal_name_full 'Organic &amp; biomolecular chemistry'
_journal_page_first 8690
_journal_page_last 8694
_journal_paper_doi 10.1039/c9ob01774g
_journal_volume 17
_journal_year 2019
_chemical_absolute_configuration ad
_chemical_formula_moiety 'C29 H40 N O4 P S, C H4 O'
_chemical_formula_sum 'C30 H44 N O5 P S'
_chemical_formula_weight 561.69
_space_group_crystal_system orthorhombic
_space_group_IT_number 19
_space_group_name_Hall 'P 2ac 2ab'
_space_group_name_H-M_alt 'P 21 21 21'
_symmetry_space_group_name_Hall 'P 2ac 2ab'
_symmetry_space_group_name_H-M 'P 21 21 21'
_atom_sites_solution_hydrogens geom
_atom_sites_solution_primary iterative
_atom_sites_solution_secondary difmap
_audit_creation_method SHELXL-2018/3
_audit_update_record
;
2019-06-24 deposited with the CCDC.    2019-09-10 downloaded from the CCDC.
;
_cell_angle_alpha 90
_cell_angle_beta 90
_cell_angle_gamma 90
_cell_formula_units_Z 4
_cell_length_a 10.5840(6)
_cell_length_b 15.7917(8)
_cell_length_c 18.4493(10)
_cell_measurement_reflns_used 9491
_cell_measurement_temperature 253.0(1)
_cell_measurement_theta_max 72.54
_cell_measurement_theta_min 3.68
_cell_volume 3083.6(3)
_computing_cell_refinement 'Bruker APEX3'
_computing_data_collection 'Bruker APEX3'
_computing_data_reduction 'Bruker APEX3'
_computing_publication_material 'OLEX2 (Dolomanov et al., 2009) & WinGX (Farrugia, 2012)'
_computing_structure_refinement 'SHELXL-2018/3 (Sheldrick, 2015)'
_computing_structure_solution 'SHELXT-2018/2 (Sheldrick, 2015)'
_diffrn_ambient_environment N~2~
_diffrn_ambient_temperature 253.0(1)
_diffrn_detector CPAD
_diffrn_detector_type 'PHOTON II'
_diffrn_measured_fraction_theta_full 0.976
_diffrn_measured_fraction_theta_max 0.975
_diffrn_measurement_device 'four-circle diffractometer'
_diffrn_measurement_device_type 'Bruker D8 Venture, Dual, Cu at zero, PHOTON II'
_diffrn_measurement_method '\f and \w scans'
_diffrn_radiation_monochromator mirror
_diffrn_radiation_probe x-ray
_diffrn_radiation_type CuK\a
_diffrn_radiation_wavelength 1.54178
_diffrn_reflns_av_R_equivalents 0.0411
_diffrn_reflns_av_unetI/netI 0.0218
_diffrn_reflns_Laue_measured_fraction_full 0.976
_diffrn_reflns_Laue_measured_fraction_max 0.975
_diffrn_reflns_limit_h_max 13
_diffrn_reflns_limit_h_min -13
_diffrn_reflns_limit_k_max 19
_diffrn_reflns_limit_k_min -19
_diffrn_reflns_limit_l_max 22
_diffrn_reflns_limit_l_min -22
_diffrn_reflns_number 60068
_diffrn_reflns_point_group_measured_fraction_full 0.979
_diffrn_reflns_point_group_measured_fraction_max 0.977
_diffrn_reflns_theta_full 67.679
_diffrn_reflns_theta_max 72.806
_diffrn_reflns_theta_min 3.684
_diffrn_source 'micro-focus sealed X-ray tube'
_diffrn_source_type 'Incoatec Microfocus X-ray Source I\mS (Cu)'
_exptl_absorpt_coefficient_mu 1.721
_exptl_absorpt_correction_T_max 0.7536
_exptl_absorpt_correction_T_min 0.6107
_exptl_absorpt_correction_type multi-scan
_exptl_absorpt_process_details 'SADABS-2016/2 (Krause, Herbst-Irmer, Sheldrick & Stalke, 2015)'
_exptl_crystal_colour yellow
_exptl_crystal_density_diffrn 1.210
_exptl_crystal_density_method 'not measured'
_exptl_crystal_description lath
_exptl_crystal_F_000 1208
_exptl_crystal_recrystallization_method 'Re-crystallisation from solvent: methanol/dichloromethane/pentane'
_exptl_crystal_size_max 0.644
_exptl_crystal_size_mid 0.628
_exptl_crystal_size_min 0.384
_refine_diff_density_max 0.477
_refine_diff_density_min -0.282
_refine_diff_density_rms 0.047
_refine_ls_abs_structure_details
;
 Flack x determined using 2577 quotients [(I+)-(I-)]/[(I+)+(I-)]
 (Parsons, Flack and Wagner, Acta Cryst. B69 (2013) 249-259).
;
_refine_ls_abs_structure_Flack 0.029(4)
_refine_ls_extinction_coef 0.0130(15)
_refine_ls_extinction_expression Fc^*^=kFc[1+0.001xFc^2^\l^3^/sin(2\q)]^-1/4^
_refine_ls_extinction_method 'SHELXL-2018/3 (Sheldrick, 2015)'
_refine_ls_goodness_of_fit_ref 1.137
_refine_ls_hydrogen_treatment constr
_refine_ls_matrix_type full
_refine_ls_number_parameters 483
_refine_ls_number_reflns 6006
_refine_ls_number_restraints 981
_refine_ls_restrained_S_all 1.104
_refine_ls_R_factor_all 0.0440
_refine_ls_R_factor_gt 0.0437
_refine_ls_shift/su_max 0.000
_refine_ls_shift/su_mean 0.000
_refine_ls_structure_factor_coef Fsqd
_refine_ls_weighting_details 'w=1/[\s^2^(Fo^2^)+(0.0273P)^2^+2.5741P] where P=(Fo^2^+2Fc^2^)/3'
_refine_ls_weighting_scheme calc
_refine_ls_wR_factor_gt 0.1133
_refine_ls_wR_factor_ref 0.1137
_reflns_Friedel_coverage 0.783
_reflns_Friedel_fraction_full 0.984
_reflns_Friedel_fraction_max 0.979
_reflns_number_gt 5965
_reflns_number_total 6006
_reflns_threshold_expression 'I > 2\s(I)'
_cod_data_source_file c9ob01774g2.cif
_cod_data_source_block 5c_253K
_cod_depositor_comments 'Adding full bibliography for 7157067--7157070.cif.'
_cod_database_code 7157068
_shelx_shelxl_version_number 2018/3
_shelx_space_group_comment
;
The symmetry employed for this shelxl refinement is uniquely defined
by the following loop, which should always be used as a source of
symmetry information in preference to the above space-group names.
They are only intended as comments.
;
_shelx_estimated_absorpt_t_min 0.404
_shelx_estimated_absorpt_t_max 0.558

loop_
_space_group_symop_operation_xyz
'x, y, z'
'-x+1/2, -y, z+1/2'
'-x, y+1/2, -z+1/2'
'x+1/2, -y+1/2, -z'

loop_
_atom_site_label
_atom_site_type_symbol
_atom_site_fract_x
_atom_site_fract_y
_atom_site_fract_z
_atom_site_U_iso_or_equiv
_atom_site_adp_type
_atom_site_occupancy
_atom_site_site_symmetry_order
_atom_site_calc_flag
_atom_site_refinement_flags_posn
_atom_site_refinement_flags_adp
_atom_site_refinement_flags_occupancy
_atom_site_disorder_assembly
_atom_site_disorder_group
C1A C 0.4858(3) 0.2608(2) 0.1870(2) 0.0351(8) Uani 1 1 d . . . . .
C2A C 0.5386(4) 0.3330(3) 0.2157(2) 0.0424(9) Uani 1 1 d . . . . .
C3A C 0.6714(4) 0.3419(3) 0.2206(3) 0.0592(13) Uani 1 1 d . . . . .
H3A H 0.705388 0.391332 0.239775 0.071 Uiso 1 1 calc R U . . .
C4A C 0.7487(4) 0.2805(4) 0.1981(3) 0.0619(13) Uani 1 1 d . . . . .
H4A H 0.835585 0.287908 0.202208 0.074 Uiso 1 1 calc R U . . .
C5A C 0.7013(4) 0.2045(3) 0.1682(2) 0.0479(10) Uani 1 1 d . . . . .
C6A C 0.7844(5) 0.1396(4) 0.1455(3) 0.0592(13) Uani 1 1 d . . . . .
H6A H 0.871121 0.147180 0.150497 0.071 Uiso 1 1 calc R U . . .
C7A C 0.7403(6) 0.0670(4) 0.1167(3) 0.0662(15) Uani 1 1 d . . . . .
H7A H 0.795652 0.023784 0.103749 0.079 Uiso 1 1 calc R U . . .
C8A C 0.6101(6) 0.0575(3) 0.1066(3) 0.0615(13) Uani 1 1 d . . . . .
H8A H 0.579789 0.008211 0.085145 0.074 Uiso 1 1 calc R U . . .
C9A C 0.5260(5) 0.1190(3) 0.1274(3) 0.0504(11) Uani 1 1 d . . . . .
H9A H 0.440023 0.110965 0.119418 0.060 Uiso 1 1 calc R U . . .
C10A C 0.5681(4) 0.1941(3) 0.1607(2) 0.0385(9) Uani 1 1 d . . . . .
C11A C 0.2570(4) 0.2946(3) 0.1001(2) 0.0408(9) Uani 1 1 d . . . . .
C12A C 0.2863(6) 0.3892(3) 0.0992(3) 0.0594(13) Uani 1 1 d . . . . .
H12A H 0.375938 0.397488 0.102671 0.089 Uiso 1 1 calc R U . . .
H12B H 0.245451 0.416094 0.139590 0.089 Uiso 1 1 calc R U . . .
H12C H 0.255881 0.413602 0.054855 0.089 Uiso 1 1 calc R U . . .
C13A C 0.1135(5) 0.2816(4) 0.0956(3) 0.0671(15) Uani 1 1 d . . . . .
H13A H 0.083181 0.301849 0.049759 0.101 Uiso 1 1 calc R U . . .
H13B H 0.073150 0.312487 0.134046 0.101 Uiso 1 1 calc R U . . .
H13C H 0.094406 0.222463 0.100371 0.101 Uiso 1 1 calc R U . . .
C14A C 0.3237(6) 0.2522(4) 0.0369(2) 0.0686(15) Uani 1 1 d . . . . .
H14A H 0.297910 0.278436 -0.007639 0.103 Uiso 1 1 calc R U . . .
H14B H 0.302048 0.193142 0.035772 0.103 Uiso 1 1 calc R U . . .
H14C H 0.413471 0.258065 0.042572 0.103 Uiso 1 1 calc R U . . .
C15A C 0.1770(4) 0.2006(3) 0.3654(2) 0.0292(8) Uani 0.904(7) 1 d D U P A 1
C16A C 0.2612(4) 0.2224(3) 0.4219(2) 0.0327(9) Uani 0.904(7) 1 d D U P A 1
C17A C 0.2901(5) 0.1598(3) 0.4725(3) 0.0415(11) Uani 0.904(7) 1 d D U P A 1
H17A H 0.345421 0.172987 0.509974 0.050 Uiso 0.904(7) 1 calc R U P A 1
C18A C 0.2401(5) 0.0790(3) 0.4695(3) 0.0433(11) Uani 0.904(7) 1 d D U P A 1
C19A C 0.1602(5) 0.0599(3) 0.4127(3) 0.0413(11) Uani 0.904(7) 1 d D U P A 1
H19A H 0.127287 0.005422 0.409904 0.050 Uiso 0.904(7) 1 calc R U P A 1
C20A C 0.1260(4) 0.1181(3) 0.3592(2) 0.0321(9) Uani 0.904(7) 1 d D U P A 1
C21A C 0.3226(5) 0.3081(3) 0.4346(3) 0.0429(11) Uani 0.904(7) 1 d D U P A 1
H21A H 0.312664 0.341463 0.390134 0.051 Uiso 0.904(7) 1 calc R U P A 1
C22A C 0.2533(7) 0.3549(3) 0.4956(3) 0.0655(17) Uani 0.904(7) 1 d D U P A 1
H22A H 0.164824 0.358018 0.484440 0.098 Uiso 0.904(7) 1 calc R U P A 1
H22B H 0.264688 0.324798 0.540383 0.098 Uiso 0.904(7) 1 calc R U P A 1
H22C H 0.286940 0.411054 0.500304 0.098 Uiso 0.904(7) 1 calc R U P A 1
C23A C 0.4628(6) 0.3022(4) 0.4509(5) 0.078(2) Uani 0.904(7) 1 d D U P A 1
H23A H 0.496315 0.358026 0.458388 0.116 Uiso 0.904(7) 1 calc R U P A 1
H23B H 0.475442 0.268881 0.493807 0.116 Uiso 0.904(7) 1 calc R U P A 1
H23C H 0.505481 0.275994 0.410824 0.116 Uiso 0.904(7) 1 calc R U P A 1
C24A C 0.2750(6) 0.0113(4) 0.5243(3) 0.0597(15) Uani 0.904(7) 1 d D U P A 1
H24A H 0.213201 -0.034447 0.518802 0.072 Uiso 0.904(7) 1 calc R U P A 1
C25A C 0.2653(10) 0.0417(5) 0.6009(3) 0.090(2) Uani 0.904(7) 1 d D U P A 1
H25A H 0.288225 -0.003267 0.633285 0.136 Uiso 0.904(7) 1 calc R U P A 1
H25B H 0.321352 0.088823 0.607872 0.136 Uiso 0.904(7) 1 calc R U P A 1
H25C H 0.180075 0.059176 0.610610 0.136 Uiso 0.904(7) 1 calc R U P A 1
C26A C 0.4042(8) -0.0264(6) 0.5070(6) 0.117(4) Uani 0.904(7) 1 d D U P A 1
H26A H 0.405706 -0.044902 0.457426 0.175 Uiso 0.904(7) 1 calc R U P A 1
H26B H 0.468283 0.015782 0.514290 0.175 Uiso 0.904(7) 1 calc R U P A 1
H26C H 0.419907 -0.073746 0.538323 0.175 Uiso 0.904(7) 1 calc R U P A 1
C27A C 0.0346(4) 0.0870(3) 0.3005(3) 0.0389(10) Uani 0.904(7) 1 d D U P A 1
H27A H 0.048960 0.121176 0.256915 0.047 Uiso 0.904(7) 1 calc R U P A 1
C28A C -0.1017(5) 0.1027(4) 0.3257(3) 0.0524(14) Uani 0.904(7) 1 d D U P A 1
H28A H -0.111827 0.161302 0.338210 0.079 Uiso 0.904(7) 1 calc R U P A 1
H28B H -0.159052 0.088382 0.287314 0.079 Uiso 0.904(7) 1 calc R U P A 1
H28C H -0.119279 0.068169 0.367316 0.079 Uiso 0.904(7) 1 calc R U P A 1
C29A C 0.0538(8) -0.0057(4) 0.2802(4) 0.0679(19) Uani 0.904(7) 1 d D U P A 1
H29A H -0.005889 -0.021406 0.243384 0.102 Uiso 0.904(7) 1 calc R U P A 1
H29B H 0.138097 -0.013617 0.262164 0.102 Uiso 0.904(7) 1 calc R U P A 1
H29C H 0.041357 -0.040577 0.322228 0.102 Uiso 0.904(7) 1 calc R U P A 1
O3A O 0.0354(3) 0.2555(3) 0.2575(2) 0.0474(10) Uani 0.904(7) 1 d D U P A 1
O4A O 0.1123(4) 0.3589(2) 0.3458(2) 0.0424(9) Uani 0.904(7) 1 d D U P A 1
S1A S 0.13326(16) 0.28339(12) 0.30491(11) 0.0301(4) Uani 0.904(7) 1 d D U P A 1
N1A N 0.2594(3) 0.3036(2) 0.25440(16) 0.0338(7) Uani 1 1 d D U . . .
H1A H 0.301176 0.348556 0.265172 0.041 Uiso 0.904(7) 1 calc R U P A 1
H1B H 0.297371 0.351544 0.257951 0.041 Uiso 0.096(7) 1 calc R U P A 2
O1A O 0.2755(2) 0.15653(16) 0.19321(16) 0.0399(6) Uani 1 1 d . . . . .
O2A O 0.4647(3) 0.39752(19) 0.2405(2) 0.0519(8) Uani 1 1 d . . . . .
H2A H 0.503766 0.442249 0.237622 0.078 Uiso 1 1 calc R U . . .
P1A P 0.31489(8) 0.24598(6) 0.18431(5) 0.0300(2) Uani 1 1 d . . . . .
S1B S 0.161(2) 0.2930(12) 0.3118(11) 0.050(5) Uani 0.096(7) 1 d G U P A 2
O3B O 0.047(2) 0.2788(16) 0.2737(14) 0.046(6) Uani 0.096(7) 1 d G U P A 2
O4B O 0.169(3) 0.3663(11) 0.3567(14) 0.052(7) Uani 0.096(7) 1 d G U P A 2
C15B C 0.2018(19) 0.2022(10) 0.3644(10) 0.036(5) Uani 0.096(7) 1 d G U P A 2
C16B C 0.304(2) 0.2111(13) 0.4128(11) 0.041(5) Uani 0.096(7) 1 d DG U P A 2
C17B C 0.332(3) 0.1428(15) 0.4578(13) 0.044(6) Uani 0.096(7) 1 d G U P A 2
H17B H 0.399672 0.147646 0.489874 0.053 Uiso 0.096(7) 1 calc R U P A 2
C18B C 0.264(3) 0.0682(14) 0.4570(15) 0.049(5) Uani 0.096(7) 1 d DG U P A 2
C19B C 0.166(3) 0.0616(11) 0.4081(15) 0.043(6) Uani 0.096(7) 1 d G U P A 2
H19B H 0.119851 0.011423 0.406940 0.051 Uiso 0.096(7) 1 calc R U P A 2
C20B C 0.131(2) 0.1263(11) 0.3603(13) 0.039(5) Uani 0.096(7) 1 d DG U P A 2
C21B C 0.388(3) 0.2886(16) 0.4223(15) 0.054(6) Uani 0.096(7) 1 d DG U P A 2
H21B H 0.364060 0.327507 0.383216 0.065 Uiso 0.096(7) 1 calc R U P A 2
C24B C 0.298(4) -0.0063(17) 0.5052(19) 0.078(6) Uani 0.096(7) 1 d DG U P A 2
H24B H 0.218915 -0.038419 0.509104 0.094 Uiso 0.096(7) 1 calc R U P A 2
C27B C 0.018(3) 0.1095(16) 0.3106(17) 0.048(6) Uani 0.096(7) 1 d DG U P A 2
H27B H 0.000332 0.155717 0.276638 0.058 Uiso 0.096(7) 1 calc R U P A 2
C28B C -0.097(3) 0.082(5) 0.354(3) 0.058(8) Uani 0.096(7) 1 d D U P A 2
H28D H -0.125130 0.127825 0.384130 0.087 Uiso 0.096(7) 1 calc R U P A 2
H28E H -0.163327 0.065185 0.321958 0.087 Uiso 0.096(7) 1 calc R U P A 2
H28F H -0.074262 0.034593 0.384599 0.087 Uiso 0.096(7) 1 calc R U P A 2
C29B C 0.029(6) 0.023(3) 0.275(4) 0.058(8) Uani 0.096(7) 1 d D U P A 2
H29D H 0.098948 0.023119 0.241810 0.087 Uiso 0.096(7) 1 calc R U P A 2
H29E H 0.041437 -0.019452 0.311121 0.087 Uiso 0.096(7) 1 calc R U P A 2
H29F H -0.047627 0.011141 0.248480 0.087 Uiso 0.096(7) 1 calc R U P A 2
C22B C 0.355(6) 0.334(3) 0.493(2) 0.065(7) Uani 0.096(7) 1 d D U P A 2
H22D H 0.408035 0.383113 0.498150 0.098 Uiso 0.096(7) 1 calc R U P A 2
H22E H 0.267932 0.351890 0.491366 0.098 Uiso 0.096(7) 1 calc R U P A 2
H22F H 0.367468 0.296737 0.532971 0.098 Uiso 0.096(7) 1 calc R U P A 2
C23B C 0.525(3) 0.265(3) 0.408(4) 0.075(9) Uani 0.096(7) 1 d D U P A 2
H23D H 0.577835 0.313870 0.413964 0.112 Uiso 0.096(7) 1 calc R U P A 2
H23E H 0.551071 0.221671 0.441467 0.112 Uiso 0.096(7) 1 calc R U P A 2
H23F H 0.533533 0.243936 0.359274 0.112 Uiso 0.096(7) 1 calc R U P A 2
C25B C 0.323(8) 0.024(3) 0.582(2) 0.082(7) Uani 0.096(7) 1 d D U P A 2
H25D H 0.344364 -0.023827 0.612415 0.123 Uiso 0.096(7) 1 calc R U P A 2
H25E H 0.392002 0.063365 0.582359 0.123 Uiso 0.096(7) 1 calc R U P A 2
H25F H 0.248814 0.050907 0.601304 0.123 Uiso 0.096(7) 1 calc R U P A 2
C26B C 0.388(9) -0.067(4) 0.467(4) 0.098(10) Uani 0.096(7) 1 d D U P A 2
H26D H 0.407590 -0.113299 0.498617 0.147 Uiso 0.096(7) 1 calc R U P A 2
H26E H 0.348529 -0.088121 0.423732 0.147 Uiso 0.096(7) 1 calc R U P A 2
H26F H 0.464126 -0.037453 0.454417 0.147 Uiso 0.096(7) 1 calc R U P A 2
C1S C 0.5032(7) 0.5886(4) 0.1778(4) 0.0810(18) Uani 1 1 d . . . . .
H1S1 H 0.448295 0.624108 0.206008 0.121 Uiso 1 1 calc R U . . .
H1S2 H 0.453348 0.550804 0.148781 0.121 Uiso 1 1 calc R U . . .
H1S3 H 0.554584 0.623233 0.146833 0.121 Uiso 1 1 calc R U . . .
O1S O 0.5811(4) 0.5414(2) 0.2244(2) 0.0663(10) Uani 1 1 d . . . . .
H1S H 0.618741 0.573586 0.251785 0.099 Uiso 1 1 calc R U . . .

loop_
_atom_site_aniso_label
_atom_site_aniso_U_11
_atom_site_aniso_U_22
_atom_site_aniso_U_33
_atom_site_aniso_U_23
_atom_site_aniso_U_13
_atom_site_aniso_U_12
C1A 0.0302(16) 0.0355(18) 0.0397(19) 0.0018(17) -0.0006(15) -0.0002(14)
C2A 0.041(2) 0.039(2) 0.048(2) -0.0018(17) -0.0002(17) -0.0048(17)
C3A 0.038(2) 0.061(3) 0.079(3) -0.011(2) -0.006(2) -0.012(2)
C4A 0.032(2) 0.077(3) 0.077(3) 0.003(3) -0.006(2) -0.003(2)
C5A 0.039(2) 0.060(3) 0.046(2) 0.009(2) 0.0020(17) 0.010(2)
C6A 0.047(3) 0.074(3) 0.056(3) 0.017(3) 0.007(2) 0.019(2)
C7A 0.073(4) 0.063(3) 0.063(3) 0.010(3) 0.023(3) 0.031(3)
C8A 0.074(3) 0.044(3) 0.067(3) -0.007(2) 0.022(3) 0.009(2)
C9A 0.049(2) 0.047(2) 0.055(3) -0.003(2) 0.009(2) 0.003(2)
C10A 0.038(2) 0.039(2) 0.038(2) 0.0085(16) 0.0042(16) 0.0051(16)
C11A 0.046(2) 0.048(2) 0.0287(18) 0.0034(17) -0.0044(16) 0.0004(19)
C12A 0.086(4) 0.046(2) 0.046(2) 0.012(2) -0.010(3) 0.002(2)
C13A 0.057(3) 0.099(4) 0.045(2) 0.017(3) -0.018(2) -0.005(3)
C14A 0.100(4) 0.074(3) 0.032(2) 0.001(2) 0.004(2) 0.015(3)
C15A 0.0265(18) 0.032(2) 0.0291(19) 0.0023(16) 0.0018(15) -0.0010(15)
C16A 0.032(2) 0.032(2) 0.034(2) 0.0041(16) -0.0029(16) 0.0004(16)
C17A 0.038(2) 0.046(2) 0.041(2) 0.011(2) -0.0063(19) -0.0013(19)
C18A 0.042(2) 0.041(2) 0.047(2) 0.014(2) 0.006(2) 0.0021(19)
C19A 0.046(3) 0.028(2) 0.050(3) 0.0036(19) 0.007(2) -0.0036(19)
C20A 0.033(2) 0.0296(19) 0.034(2) -0.0047(16) 0.0054(18) -0.0036(16)
C21A 0.047(3) 0.035(2) 0.047(2) 0.0021(18) -0.016(2) -0.007(2)
C22A 0.101(5) 0.044(3) 0.051(3) -0.010(2) -0.007(3) -0.012(3)
C23A 0.055(3) 0.056(4) 0.122(6) 0.017(4) -0.034(4) -0.020(3)
C24A 0.066(3) 0.046(3) 0.067(3) 0.029(3) -0.001(3) 0.002(2)
C25A 0.127(7) 0.085(5) 0.059(4) 0.037(4) -0.016(4) -0.004(5)
C26A 0.106(6) 0.107(6) 0.138(8) 0.076(6) 0.027(6) 0.048(5)
C27A 0.041(2) 0.046(2) 0.030(2) -0.0121(19) 0.0049(18) -0.0114(19)
C28A 0.042(2) 0.070(4) 0.045(3) 0.001(3) 0.004(2) -0.012(2)
C29A 0.082(4) 0.053(4) 0.069(4) -0.028(3) -0.001(3) 0.000(3)
O3A 0.0314(15) 0.057(2) 0.054(2) 0.0140(19) -0.0130(14) -0.0068(16)
O4A 0.041(2) 0.0385(17) 0.0479(19) 0.0032(14) 0.0081(15) 0.0125(15)
S1A 0.0233(6) 0.0330(6) 0.0338(7) 0.0049(5) -0.0001(5) 0.0013(5)
N1A 0.0351(15) 0.0365(16) 0.0299(15) 0.0027(13) 0.0012(12) -0.0060(13)
O1A 0.0394(14) 0.0322(13) 0.0482(15) -0.0019(12) 0.0012(13) -0.0054(10)
O2A 0.0430(16) 0.0405(16) 0.072(2) -0.0157(16) 0.0060(15) -0.0102(13)
P1A 0.0304(4) 0.0294(4) 0.0302(4) -0.0003(4) -0.0003(3) -0.0017(3)
S1B 0.067(9) 0.050(7) 0.033(6) 0.004(5) 0.003(7) -0.010(6)
O3B 0.036(10) 0.044(12) 0.058(12) 0.011(10) -0.011(10) 0.001(10)
O4B 0.058(14) 0.042(10) 0.056(12) -0.013(10) 0.014(12) -0.005(12)
C15B 0.044(9) 0.036(8) 0.029(9) 0.006(8) -0.003(8) -0.004(8)
C16B 0.047(10) 0.044(9) 0.033(9) 0.012(8) -0.012(9) -0.005(8)
C17B 0.049(12) 0.048(9) 0.035(11) 0.010(9) -0.008(10) -0.002(9)
C18B 0.052(10) 0.046(9) 0.051(10) 0.013(9) 0.000(9) -0.002(8)
C19B 0.047(11) 0.036(11) 0.046(11) 0.003(10) 0.006(9) -0.005(10)
C20B 0.043(9) 0.037(9) 0.037(10) 0.000(8) 0.004(9) -0.003(8)
C21B 0.053(11) 0.046(10) 0.064(11) 0.014(10) -0.025(10) -0.011(9)
C24B 0.086(11) 0.071(10) 0.078(11) 0.036(9) 0.003(10) 0.013(10)
C27B 0.056(9) 0.045(10) 0.044(10) -0.009(9) 0.001(8) -0.009(9)
C28B 0.050(12) 0.066(15) 0.057(15) -0.007(14) 0.003(12) -0.012(12)
C29B 0.072(15) 0.052(14) 0.051(14) -0.013(12) -0.002(13) 0.000(13)
C22B 0.072(13) 0.053(12) 0.070(12) 0.002(11) -0.023(12) -0.017(12)
C23B 0.056(12) 0.067(18) 0.101(19) 0.002(17) -0.024(14) -0.013(13)
C25B 0.096(15) 0.072(14) 0.079(11) 0.039(12) 0.000(13) 0.018(14)
C26B 0.100(19) 0.090(18) 0.104(19) 0.042(16) 0.011(18) 0.037(16)
C1S 0.104(5) 0.068(4) 0.071(4) -0.009(3) 0.005(4) -0.021(3)
O1S 0.067(2) 0.0466(18) 0.085(3) -0.0174(18) 0.005(2) -0.0165(17)

loop_
_atom_type_symbol
_atom_type_description
_atom_type_scat_dispersion_real
_atom_type_scat_dispersion_imag
_atom_type_scat_source
C C 0.0181 0.0091 'International Tables Vol C Tables 4.2.6.8 and 6.1.1.4'
H H 0.0000 0.0000 'International Tables Vol C Tables 4.2.6.8 and 6.1.1.4'
N N 0.0311 0.0180 'International Tables Vol C Tables 4.2.6.8 and 6.1.1.4'
O O 0.0492 0.0322 'International Tables Vol C Tables 4.2.6.8 and 6.1.1.4'
P P 0.2955 0.4335 'International Tables Vol C Tables 4.2.6.8 and 6.1.1.4'
S S 0.3331 0.5567 'International Tables Vol C Tables 4.2.6.8 and 6.1.1.4'

loop_
_geom_angle_atom_site_label_1
_geom_angle_atom_site_label_2
_geom_angle_atom_site_label_3
_geom_angle
C2A C1A C10A 119.1(3)
C2A C1A P1A 121.3(3)
C10A C1A P1A 119.6(3)
O2A C2A C1A 121.1(4)
O2A C2A C3A 118.2(4)
C1A C2A C3A 120.7(4)
C4A C3A C2A 121.1(5)
C4A C3A H3A 119.4
C2A C3A H3A 119.4
C3A C4A C5A 121.4(4)
C3A C4A H4A 119.3
C5A C4A H4A 119.3
C4A C5A C6A 120.7(4)
C4A C5A C10A 119.1(4)
C6A C5A C10A 120.2(5)
C7A C6A C5A 121.2(5)
C7A C6A H6A 119.4
C5A C6A H6A 119.4
C6A C7A C8A 119.0(5)
C6A C7A H7A 120.5
C8A C7A H7A 120.5
C9A C8A C7A 121.8(5)
C9A C8A H8A 119.1
C7A C8A H8A 119.1
C8A C9A C10A 120.8(5)
C8A C9A H9A 119.6
C10A C9A H9A 119.6
C9A C10A C5A 116.9(4)
C9A C10A C1A 124.5(4)
C5A C10A C1A 118.6(4)
C14A C11A C12A 109.2(4)
C14A C11A C13A 111.1(4)
C12A C11A C13A 109.3(4)
C14A C11A P1A 108.0(3)
C12A C11A P1A 110.5(3)
C13A C11A P1A 108.6(3)
C11A C12A H12A 109.5
C11A C12A H12B 109.5
H12A C12A H12B 109.5
C11A C12A H12C 109.5
H12A C12A H12C 109.5
H12B C12A H12C 109.5
C11A C13A H13A 109.5
C11A C13A H13B 109.5
H13A C13A H13B 109.5
C11A C13A H13C 109.5
H13A C13A H13C 109.5
H13B C13A H13C 109.5
C11A C14A H14A 109.5
C11A C14A H14B 109.5
H14A C14A H14B 109.5
C11A C14A H14C 109.5
H14A C14A H14C 109.5
H14B C14A H14C 109.5
C20A C15A C16A 121.6(4)
C20A C15A S1A 121.8(3)
C16A C15A S1A 116.5(3)
C17A C16A C15A 117.3(4)
C17A C16A C21A 115.8(4)
C15A C16A C21A 126.9(4)
C18A C17A C16A 123.0(4)
C18A C17A H17A 118.5
C16A C17A H17A 118.5
C19A C18A C17A 117.8(4)
C19A C18A C24A 120.1(4)
C17A C18A C24A 122.1(4)
C18A C19A C20A 123.5(4)
C18A C19A H19A 118.3
C20A C19A H19A 118.3
C19A C20A C15A 116.8(4)
C19A C20A C27A 116.9(4)
C15A C20A C27A 126.3(4)
C23A C21A C16A 113.2(4)
C23A C21A C22A 110.6(5)
C16A C21A C22A 109.7(4)
C23A C21A H21A 107.7
C16A C21A H21A 107.7
C22A C21A H21A 107.7
C21A C22A H22A 109.5
C21A C22A H22B 109.5
H22A C22A H22B 109.5
C21A C22A H22C 109.5
H22A C22A H22C 109.5
H22B C22A H22C 109.5
C21A C23A H23A 109.5
C21A C23A H23B 109.5
H23A C23A H23B 109.5
C21A C23A H23C 109.5
H23A C23A H23C 109.5
H23B C23A H23C 109.5
C25A C24A C18A 112.7(5)
C25A C24A C26A 112.6(7)
C18A C24A C26A 110.7(5)
C25A C24A H24A 106.8
C18A C24A H24A 106.8
C26A C24A H24A 106.8
C24A C25A H25A 109.5
C24A C25A H25B 109.5
H25A C25A H25B 109.5
C24A C25A H25C 109.5
H25A C25A H25C 109.5
H25B C25A H25C 109.5
C24A C26A H26A 109.5
C24A C26A H26B 109.5
H26A C26A H26B 109.5
C24A C26A H26C 109.5
H26A C26A H26C 109.5
H26B C26A H26C 109.5
C29A C27A C20A 113.4(4)
C29A C27A C28A 110.7(5)
C20A C27A C28A 109.1(4)
C29A C27A H27A 107.8
C20A C27A H27A 107.8
C28A C27A H27A 107.8
C27A C28A H28A 109.5
C27A C28A H28B 109.5
H28A C28A H28B 109.5
C27A C28A H28C 109.5
H28A C28A H28C 109.5
H28B C28A H28C 109.5
C27A C29A H29A 109.5
C27A C29A H29B 109.5
H29A C29A H29B 109.5
C27A C29A H29C 109.5
H29A C29A H29C 109.5
H29B C29A H29C 109.5
O3A S1A O4A 118.0(2)
O3A S1A N1A 107.4(2)
O4A S1A N1A 105.1(2)
O3A S1A C15A 110.3(2)
O4A S1A C15A 108.87(19)
N1A S1A C15A 106.50(18)
S1B N1A P1A 136.5(8)
S1A N1A P1A 127.4(2)
S1A N1A H1A 116.3
P1A N1A H1A 116.3
S1B N1A H1B 111.7
P1A N1A H1B 111.7
C2A O2A H2A 109.5
O1A P1A N1A 109.33(16)
O1A P1A C1A 113.45(16)
N1A P1A C1A 104.80(17)
O1A P1A C11A 113.44(19)
N1A P1A C11A 107.86(17)
C1A P1A C11A 107.48(18)
O3B S1B O4B 117.7
O3B S1B N1A 105.1(10)
O4B S1B N1A 106.3(10)
O3B S1B C15B 110.3
O4B S1B C15B 108.8
N1A S1B C15B 108.1(10)
C16B C15B C20B 121.6
C16B C15B S1B 116.6
C20B C15B S1B 121.8
C17B C16B C15B 117.5
C17B C16B C21B 115.6
C15B C16B C21B 126.9
C18B C17B C16B 122.9
C18B C17B H17B 118.6
C16B C17B H17B 118.6
C19B C18B C17B 117.7
C19B C18B C24B 120.1
C17B C18B C24B 122.1
C18B C19B C20B 123.6
C18B C19B H19B 118.2
C20B C19B H19B 118.2
C19B C20B C15B 116.6
C19B C20B C27B 117.1
C15B C20B C27B 126.2
C16B C21B C23B 109.7(13)
C16B C21B C22B 110.2(13)
C23B C21B C22B 119(3)
C16B C21B H21B 105.7
C23B C21B H21B 105.7
C22B C21B H21B 105.7
C18B C24B C26B 111.3(14)
C18B C24B C25B 110.3(14)
C26B C24B C25B 121(5)
C18B C24B H24B 104.0
C26B C24B H24B 104.0
C25B C24B H24B 104.0
C29B C27B C28B 92(4)
C29B C27B C20B 110.9(14)
C28B C27B C20B 111.0(14)
C29B C27B H27B 113.7
C28B C27B H27B 113.7
C20B C27B H27B 113.7
C27B C28B H28D 109.5
C27B C28B H28E 109.5
H28D C28B H28E 109.5
C27B C28B H28F 109.5
H28D C28B H28F 109.5
H28E C28B H28F 109.5
C27B C29B H29D 109.5
C27B C29B H29E 109.5
H29D C29B H29E 109.5
C27B C29B H29F 109.5
H29D C29B H29F 109.5
H29E C29B H29F 109.5
C21B C22B H22D 109.5
C21B C22B H22E 109.5
H22D C22B H22E 109.5
C21B C22B H22F 109.5
H22D C22B H22F 109.5
H22E C22B H22F 109.5
C21B C23B H23D 109.5
C21B C23B H23E 109.5
H23D C23B H23E 109.5
C21B C23B H23F 109.5
H23D C23B H23F 109.5
H23E C23B H23F 109.5
C24B C25B H25D 109.5
C24B C25B H25E 109.5
H25D C25B H25E 109.5
C24B C25B H25F 109.5
H25D C25B H25F 109.5
H25E C25B H25F 109.5
C24B C26B H26D 109.5
C24B C26B H26E 109.5
H26D C26B H26E 109.5
C24B C26B H26F 109.5
H26D C26B H26F 109.5
H26E C26B H26F 109.5
O1S C1S H1S1 109.5
O1S C1S H1S2 109.5
H1S1 C1S H1S2 109.5
O1S C1S H1S3 109.5
H1S1 C1S H1S3 109.5
H1S2 C1S H1S3 109.5
C1S O1S H1S 109.5

loop_
_geom_bond_atom_site_label_1
_geom_bond_atom_site_label_2
_geom_bond_distance
C1A C2A 1.375(6)
C1A C10A 1.450(5)
C1A P1A 1.825(4)
C2A O2A 1.364(5)
C2A C3A 1.416(6)
C3A C4A 1.334(7)
C3A H3A 0.9300
C4A C5A 1.414(7)
C4A H4A 0.9300
C5A C6A 1.414(7)
C5A C10A 1.425(6)
C6A C7A 1.347(9)
C6A H6A 0.9300
C7A C8A 1.399(9)
C7A H7A 0.9300
C8A C9A 1.373(6)
C8A H8A 0.9300
C9A C10A 1.408(6)
C9A H9A 0.9300
C11A C14A 1.519(6)
C11A C12A 1.526(6)
C11A C13A 1.534(6)
C11A P1A 1.839(4)
C12A H12A 0.9600
C12A H12B 0.9600
C12A H12C 0.9600
C13A H13A 0.9600
C13A H13B 0.9600
C13A H13C 0.9600
C14A H14A 0.9600
C14A H14B 0.9600
C14A H14C 0.9600
C15A C20A 1.414(5)
C15A C16A 1.414(5)
C15A S1A 1.780(4)
C16A C17A 1.394(5)
C16A C21A 1.519(5)
C17A C18A 1.382(6)
C17A H17A 0.9300
C18A C19A 1.380(6)
C18A C24A 1.517(6)
C19A C20A 1.396(6)
C19A H19A 0.9300
C20A C27A 1.533(5)
C21A C23A 1.517(6)
C21A C22A 1.534(6)
C21A H21A 0.9800
C22A H22A 0.9600
C22A H22B 0.9600
C22A H22C 0.9600
C23A H23A 0.9600
C23A H23B 0.9600
C23A H23C 0.9600
C24A C25A 1.496(7)
C24A C26A 1.525(8)
C24A H24A 0.9800
C25A H25A 0.9600
C25A H25B 0.9600
C25A H25C 0.9600
C26A H26A 0.9600
C26A H26B 0.9600
C26A H26C 0.9600
C27A C29A 1.526(6)
C27A C28A 1.535(6)
C27A H27A 0.9800
C28A H28A 0.9600
C28A H28B 0.9600
C28A H28C 0.9600
C29A H29A 0.9600
C29A H29B 0.9600
C29A H29C 0.9600
O3A S1A 1.425(4)
O4A S1A 1.428(3)
S1A N1A 1.659(4)
N1A S1B 1.49(2)
N1A P1A 1.687(3)
N1A H1A 0.8600
N1A H1B 0.8600
O1A P1A 1.482(3)
O2A H2A 0.8200
S1B O3B 1.4219
S1B O4B 1.4262
S1B C15B 1.7821
C15B C16B 1.4131
C15B C20B 1.4136
C16B C17B 1.3937
C16B C21B 1.5190
C17B C18B 1.3815
C17B H17B 0.9300
C18B C19B 1.3812
C18B C24B 1.5185
C19B C20B 1.3976
C19B H19B 0.9300
C20B C27B 1.5326
C21B C23B 1.526(11)
C21B C22B 1.527(11)
C21B H21B 0.9800
C24B C26B 1.523(11)
C24B C25B 1.526(11)
C24B H24B 0.9800
C27B C29B 1.522(11)
C27B C28B 1.522(11)
C27B H27B 0.9800
C28B H28D 0.9600
C28B H28E 0.9600
C28B H28F 0.9600
C29B H29D 0.9600
C29B H29E 0.9600
C29B H29F 0.9600
C22B H22D 0.9600
C22B H22E 0.9600
C22B H22F 0.9600
C23B H23D 0.9600
C23B H23E 0.9600
C23B H23F 0.9600
C25B H25D 0.9600
C25B H25E 0.9600
C25B H25F 0.9600
C26B H26D 0.9600
C26B H26E 0.9600
C26B H26F 0.9600
C1S O1S 1.405(8)
C1S H1S1 0.9600
C1S H1S2 0.9600
C1S H1S3 0.9600
O1S H1S 0.8200

loop_
_geom_torsion_atom_site_label_1
_geom_torsion_atom_site_label_2
_geom_torsion_atom_site_label_3
_geom_torsion_atom_site_label_4
_geom_torsion
C10A C1A C2A O2A 179.5(4)
P1A C1A C2A O2A -2.5(6)
C10A C1A C2A C3A -1.0(6)
P1A C1A C2A C3A 177.0(4)
O2A C2A C3A C4A 179.1(5)
C1A C2A C3A C4A -0.5(8)
C2A C3A C4A C5A 0.3(9)
C3A C4A C5A C6A -179.2(5)
C3A C4A C5A C10A 1.3(8)
C4A C5A C6A C7A -179.8(5)
C10A C5A C6A C7A -0.3(7)
C5A C6A C7A C8A 2.6(8)
C6A C7A C8A C9A -2.2(9)
C7A C8A C9A C10A -0.7(8)
C8A C9A C10A C5A 3.0(7)
C8A C9A C10A C1A -177.4(4)
C4A C5A C10A C9A 177.0(4)
C6A C5A C10A C9A -2.5(6)
C4A C5A C10A C1A -2.7(6)
C6A C5A C10A C1A 177.8(4)
C2A C1A C10A C9A -177.1(4)
P1A C1A C10A C9A 4.9(6)
C2A C1A C10A C5A 2.6(6)
P1A C1A C10A C5A -175.5(3)
C20A C15A C16A C17A -1.4(5)
S1A C15A C16A C17A 175.9(3)
C20A C15A C16A C21A 179.9(4)
S1A C15A C16A C21A -2.8(5)
C15A C16A C17A C18A -0.1(5)
C21A C16A C17A C18A 178.7(4)
C16A C17A C18A C19A 1.3(7)
C16A C17A C18A C24A 178.7(4)
C17A C18A C19A C20A -1.0(7)
C24A C18A C19A C20A -178.5(5)
C18A C19A C20A C15A -0.4(7)
C18A C19A C20A C27A -179.1(5)
C16A C15A C20A C19A 1.7(6)
S1A C15A C20A C19A -175.5(3)
C16A C15A C20A C27A -179.8(4)
S1A C15A C20A C27A 3.0(6)
C17A C16A C21A C23A 47.2(6)
C15A C16A C21A C23A -134.1(5)
C17A C16A C21A C22A -76.8(5)
C15A C16A C21A C22A 101.9(5)
C19A C18A C24A C25A -133.7(6)
C17A C18A C24A C25A 49.0(8)
C19A C18A C24A C26A 99.1(7)
C17A C18A C24A C26A -78.2(8)
C19A C20A C27A C29A -34.8(6)
C15A C20A C27A C29A 146.7(5)
C19A C20A C27A C28A 89.1(5)
C15A C20A C27A C28A -89.4(5)
C20A C15A S1A O3A 5.4(4)
C16A C15A S1A O3A -171.9(3)
C20A C15A S1A O4A 136.3(3)
C16A C15A S1A O4A -41.0(3)
C20A C15A S1A N1A -110.8(3)
C16A C15A S1A N1A 71.9(3)
O3A S1A N1A P1A -41.8(3)
O4A S1A N1A P1A -168.2(2)
C15A S1A N1A P1A 76.4(3)
S1B N1A P1A O1A -16.6(12)
S1A N1A P1A O1A -26.1(3)
S1B N1A P1A C1A -138.5(12)
S1A N1A P1A C1A -148.0(2)
S1B N1A P1A C11A 107.2(12)
S1A N1A P1A C11A 97.7(3)
C2A C1A P1A O1A -146.7(3)
C10A C1A P1A O1A 31.3(4)
C2A C1A P1A N1A -27.5(4)
C10A C1A P1A N1A 150.5(3)
C2A C1A P1A C11A 87.0(4)
C10A C1A P1A C11A -95.0(3)
C14A C11A P1A O1A -68.0(4)
C12A C11A P1A O1A 172.6(3)
C13A C11A P1A O1A 52.7(4)
C14A C11A P1A N1A 170.8(3)
C12A C11A P1A N1A 51.4(4)
C13A C11A P1A N1A -68.5(4)
C14A C11A P1A C1A 58.3(4)
C12A C11A P1A C1A -61.1(4)
C13A C11A P1A C1A 179.0(3)
P1A N1A S1B O3B -57.7(12)
P1A N1A S1B O4B 176.8(10)
P1A N1A S1B C15B 60.1(13)
O3B S1B C15B C16B -171.6
O4B S1B C15B C16B -41.0
N1A S1B C15B C16B 74.0(11)
O3B S1B C15B C20B 5.6
O4B S1B C15B C20B 136.2
N1A S1B C15B C20B -108.8(11)
C20B C15B C16B C17B -1.4
S1B C15B C16B C17B 175.9
C20B C15B C16B C21B 179.7
S1B C15B C16B C21B -3.1
C15B C16B C17B C18B -0.3
C21B C16B C17B C18B 178.8
C16B C17B C18B C19B 1.2
C16B C17B C18B C24B 178.5
C17B C18B C19B C20B -0.5
C24B C18B C19B C20B -177.9
C18B C19B C20B C15B -1.0
C18B C19B C20B C27B -178.7
C16B C15B C20B C19B 1.9
S1B C15B C20B C19B -175.1
C16B C15B C20B C27B 179.4
S1B C15B C20B C27B 2.3
C17B C16B C21B C23B 59(3)
C15B C16B C21B C23B -122(3)
C17B C16B C21B C22B -73(3)
C15B C16B C21B C22B 106(3)
C19B C18B C24B C26B 86(5)
C17B C18B C24B C26B -92(5)
C19B C18B C24B C25B -137(4)
C17B C18B C24B C25B 46(4)
C19B C20B C27B C29B -48(4)
C15B C20B C27B C29B 135(4)
C19B C20B C27B C28B 53(3)
C15B C20B C27B C28B -124(3)
